data_2229882
loop_
_publ_author_name
'Khan, Muneeb Hayat'
'Khan, Islam Ullah'
'Arshad, Muhammad Nadeem'
'Mughal, Shumaila Younas'
'Akkurt, Mehmet'

_publ_section_title
;
 <i>N</i>-Cyclohexyl-4-methoxybenzenesulfonamide
;
_journal_coeditor_code XU5173
_journal_issue 4
_journal_name_full 'Acta Crystallographica Section E'
_journal_page_first o885
_journal_page_last o886
_journal_paper_doi 10.1107/S1600536811009172
_journal_volume 67
_journal_year 2011
_chemical_formula_iupac 'C13 H19 N O3 S'
_chemical_formula_moiety 'C13 H19 N O3 S'
_chemical_formula_sum 'C13 H19 N O3 S'
_chemical_formula_weight 269.36
_chemical_name_systematic
;
<i>N</i>-Cyclohexyl-4-methoxybenzenesulfonamide
;
_space_group_IT_number 41
_symmetry_cell_setting orthorhombic
_symmetry_space_group_name_Hall 'A 2 -2ab'
_symmetry_space_group_name_H-M 'A b a 2'
_atom_sites_solution_hydrogens geom
_atom_sites_solution_primary direct
_atom_sites_solution_secondary difmap
_cell_angle_alpha 90
_cell_angle_beta 90
_cell_angle_gamma 90
_cell_formula_units_Z 8
_cell_length_a 17.2644(12)
_cell_length_b 20.4707(16)
_cell_length_c 7.9139(5)
_cell_measurement_reflns_used 3418
_cell_measurement_temperature 296(2)
_cell_measurement_theta_max 24.70
_cell_measurement_theta_min 2.31
_cell_volume 2796.9(3)
_computing_cell_refinement 'SAINT (Bruker, 2007)'
_computing_data_collection 'APEX2 (Bruker, 2007)'
_computing_data_reduction 'SAINT (Bruker, 2007)'
_computing_molecular_graphics 'ORTEP-3 for Windows (Farrugia, 1997)'
_computing_publication_material 'WinGX (Farrugia, 1999) and PLATON (Spek, 2009)'
_computing_structure_refinement 'SHELXL97 (Sheldrick, 2008)'
_computing_structure_solution 'SIR97 (Altomare <i>et al.</i>, 1999)'
_diffrn_ambient_temperature 296(2)
_diffrn_measured_fraction_theta_full 0.980
_diffrn_measured_fraction_theta_max 0.980
_diffrn_measurement_device_type 'Bruker APEXII CCD'
_diffrn_measurement_method '\f and \w'
_diffrn_radiation_monochromator graphite
_diffrn_radiation_source 'sealed tube'
_diffrn_radiation_type MoK\a
_diffrn_radiation_wavelength 0.71073
_diffrn_reflns_av_R_equivalents 0.0471
_diffrn_reflns_av_sigmaI/netI 0.0470
_diffrn_reflns_limit_h_max 23
_diffrn_reflns_limit_h_min -23
_diffrn_reflns_limit_k_max 27
_diffrn_reflns_limit_k_min -23
_diffrn_reflns_limit_l_max 6
_diffrn_reflns_limit_l_min -10
_diffrn_reflns_number 10601
_diffrn_reflns_reduction_process
;
;
_diffrn_reflns_theta_full 28.32
_diffrn_reflns_theta_max 28.32
_diffrn_reflns_theta_min 3.00
_diffrn_standards_number 0
_exptl_absorpt_coefficient_mu 0.232
_exptl_absorpt_correction_type none
_exptl_crystal_colour 'light brown'
_exptl_crystal_density_diffrn 1.279
_exptl_crystal_density_method 'Not Measured'
_exptl_crystal_description prism
_exptl_crystal_F_000 1152
_exptl_crystal_size_max 0.29
_exptl_crystal_size_mid 0.12
_exptl_crystal_size_min 0.09
_refine_diff_density_max 0.168
_refine_diff_density_min -0.273
_refine_ls_abs_structure_details 'Flack (1983), 829 Freidel pairs'
_refine_ls_abs_structure_Flack -0.05(12)
_refine_ls_extinction_method none
_refine_ls_goodness_of_fit_ref 1.022
_refine_ls_hydrogen_treatment mixed
_refine_ls_matrix_type full
_refine_ls_number_parameters 167
_refine_ls_number_reflns 2704
_refine_ls_number_restraints 2
_refine_ls_restrained_S_all 1.021
_refine_ls_R_factor_all 0.0747
_refine_ls_R_factor_gt 0.0483
_refine_ls_shift/su_max 0.000
_refine_ls_shift/su_mean 0.000
_refine_ls_structure_factor_coef Fsqd
_refine_ls_weighting_details 'calc w=1/[\s^2^(Fo^2^)+(0.0633P)^2^+1.3870P] where P=(Fo^2^+2Fc^2^)/3'
_refine_ls_weighting_scheme calc
_refine_ls_wR_factor_gt 0.1176
_refine_ls_wR_factor_ref 0.1363
_reflns_number_gt 1945
_reflns_number_total 2704
_reflns_threshold_expression I>2\s(I)
_cod_data_source_file xu5173.cif
_cod_data_source_block I
_cod_original_sg_symbol_Hall 'A 2 -2ac'
_cod_database_code 2229882
_cod_database_fobs_code 2229882

loop_
_symmetry_equiv_pos_site_id
_symmetry_equiv_pos_as_xyz
1 x,y,z
2 -x,-y,z
3 1/2-x,y,1/2+z
4 1/2+x,-y,1/2+z
5 x,1/2+y,1/2+z
6 -x,1/2-y,1/2+z
7 1/2-x,1/2+y,z
8 1/2+x,1/2-y,z

loop_
_atom_site_aniso_label
_atom_site_aniso_U_11
_atom_site_aniso_U_22
_atom_site_aniso_U_33
_atom_site_aniso_U_12
_atom_site_aniso_U_13
_atom_site_aniso_U_23
S1 0.0628(4) 0.0785(6) 0.0429(4) 0.0052(4) -0.0071(4) -0.0091(5)
O1 0.0961(19) 0.106(2) 0.0476(16) 0.0250(15) 0.0154(14) -0.0076(15)
O2 0.0793(17) 0.107(2) 0.084(2) -0.0051(15) -0.0333(15) -0.0189(17)
O3 0.0877(18) 0.0690(18) 0.090(2) -0.0011(13) 0.0110(15) 0.0140(15)
N1 0.0457(13) 0.0707(19) 0.0503(17) -0.0032(12) 0.0027(11) -0.0033(14)
C1 0.096(3) 0.0442(18) 0.069(3) -0.0004(17) -0.0043(19) -0.0053(19)
C2 0.110(3) 0.066(2) 0.079(3) 0.024(2) -0.020(2) 0.002(2)
C3 0.082(2) 0.074(3) 0.057(3) 0.0093(19) -0.0133(18) 0.0056(19)
C4 0.082(2) 0.064(2) 0.089(4) -0.0068(18) -0.033(2) 0.000(2)
C5 0.086(2) 0.0413(18) 0.090(3) 0.0029(17) -0.028(2) -0.0018(19)
C6 0.0466(14) 0.057(2) 0.0467(18) 0.0002(12) 0.0011(13) 0.0052(14)
C7 0.0403(13) 0.075(2) 0.0391(19) 0.0071(13) -0.0031(12) 0.0041(15)
C8 0.0380(14) 0.098(3) 0.048(2) 0.0078(15) 0.0035(13) 0.0058(18)
C9 0.0442(14) 0.084(2) 0.058(2) -0.0074(15) 0.0043(16) 0.016(2)
C10 0.0542(18) 0.070(2) 0.0487(19) 0.0028(16) -0.0023(15) 0.0097(17)
C11 0.064(2) 0.074(3) 0.070(3) 0.0076(17) 0.0265(19) 0.007(2)
C12 0.0581(19) 0.082(3) 0.068(3) -0.0029(16) 0.0222(17) 0.009(2)
C13 0.122(4) 0.091(3) 0.121(5) 0.019(3) 0.035(3) -0.009(3)

loop_
_atom_site_type_symbol
_atom_site_label
_atom_site_fract_x
_atom_site_fract_y
_atom_site_fract_z
_atom_site_U_iso_or_equiv
_atom_site_thermal_displace_type
_atom_site_calc_flag
_atom_site_refinement_flags
_atom_site_occupancy
_atom_site_disorder_assembly
_atom_site_disorder_group
S S1 0.16185(4) 0.09694(5) 0.20157(12) 0.0614(3) Uani d P 1.000 A -8
O O1 0.09659(16) 0.11080(14) 0.3056(4) 0.0832(11) Uani d P 1.000 A -8
O O2 0.23822(17) 0.11611(14) 0.2537(4) 0.0901(11) Uani d P 1.000 A -8
O O3 0.16806(14) -0.18793(14) 0.1087(4) 0.0822(11) Uani d P 1.000 A -8
N N1 0.14869(13) 0.13120(14) 0.0241(4) 0.0556(10) Uani d DP 1.000 A -8
C C1 0.0682(2) 0.20104(16) -0.1482(5) 0.0697(15) Uani d P 1.000 A -8
C C2 -0.0103(3) 0.21102(18) -0.2295(6) 0.0850(16) Uani d P 1.000 A -8
C C3 -0.0294(2) 0.15634(19) -0.3505(5) 0.0710(16) Uani d P 1.000 A -8
C C4 -0.0226(2) 0.09157(18) -0.2642(6) 0.0783(16) Uani d P 1.000 A -8
C C5 0.0557(2) 0.08162(16) -0.1777(6) 0.0724(13) Uani d P 1.000 A -8
C C6 0.07253(15) 0.13658(15) -0.0581(4) 0.0501(10) Uani d P 1.000 A -8
C C7 0.16495(15) 0.01229(17) 0.1741(4) 0.0515(10) Uani d P 1.000 A -8
C C8 0.10900(15) -0.0285(2) 0.2421(4) 0.0613(13) Uani d P 1.000 A -8
C C9 0.11159(16) -0.09474(19) 0.2187(5) 0.0621(11) Uani d P 1.000 A -8
C C10 0.17072(17) -0.12166(19) 0.1247(5) 0.0576(11) Uani d P 1.000 A -8
C C11 0.22723(18) -0.08270(18) 0.0575(6) 0.0693(16) Uani d P 1.000 A -8
C C12 0.22479(17) -0.01640(19) 0.0830(5) 0.0694(15) Uani d P 1.000 A -8
C C13 0.2233(3) -0.2198(2) 0.0041(8) 0.111(2) Uani d P 1.000 A -8
H HN1 0.1894(15) 0.1299(18) -0.037(4) 0.0740 Uiso d DP 1.000 A -8
H H1A 0.10810 0.20280 -0.23440 0.0840 Uiso c RP 1.000 A -8
H H1B 0.07780 0.23610 -0.06840 0.0840 Uiso c RP 1.000 A -8
H H2A -0.04970 0.21310 -0.14230 0.1020 Uiso c RP 1.000 A -8
H H2B -0.01050 0.25220 -0.29000 0.1020 Uiso c RP 1.000 A -8
H H3A -0.08170 0.16190 -0.39270 0.0860 Uiso c RP 1.000 A -8
H H3B 0.00570 0.15780 -0.44610 0.0860 Uiso c RP 1.000 A -8
H H4A -0.03020 0.05720 -0.34680 0.0940 Uiso c RP 1.000 A -8
H H4B -0.06340 0.08780 -0.18040 0.0940 Uiso c RP 1.000 A -8
H H5A 0.05530 0.04060 -0.11610 0.0870 Uiso c RP 1.000 A -8
H H5B 0.09620 0.07930 -0.26240 0.0870 Uiso c RP 1.000 A -8
H H6 0.03280 0.13630 0.03040 0.0600 Uiso c RP 1.000 A -8
H H8 0.06880 -0.01050 0.30500 0.0740 Uiso c RP 1.000 A -8
H H9 0.07370 -0.12140 0.26590 0.0750 Uiso c RP 1.000 A -8
H H11 0.26720 -0.10110 -0.00540 0.0830 Uiso c RP 1.000 A -8
H H12 0.26380 0.00980 0.03860 0.0830 Uiso c RP 1.000 A -8
H H13A 0.22010 -0.20250 -0.10840 0.1670 Uiso c RP 1.000 A -8
H H13B 0.21260 -0.26580 0.00190 0.1670 Uiso c RP 1.000 A -8
H H13C 0.27430 -0.21260 0.04830 0.1670 Uiso c RP 1.000 A -8

loop_
_atom_type_symbol
_atom_type_description
_atom_type_scat_dispersion_real
_atom_type_scat_dispersion_imag
_atom_type_scat_source
C C 0.0033 0.0016 ' International Tables Vol C Tables 4.2.6.8 and 6.1.1.4'
H H 0.0000 0.0000 ' International Tables Vol C Tables 4.2.6.8 and 6.1.1.4'
N N 0.0061 0.0033 ' International Tables Vol C Tables 4.2.6.8 and 6.1.1.4'
O O 0.0106 0.0060 ' International Tables Vol C Tables 4.2.6.8 and 6.1.1.4'
S S 0.1246 0.1234 ' International Tables Vol C Tables 4.2.6.8 and 6.1.1.4'

loop_
_geom_angle_atom_site_label_1
_geom_angle_atom_site_label_2
_geom_angle_atom_site_label_3
_geom_angle_site_symmetry_1
_geom_angle_site_symmetry_2
_geom_angle_site_symmetry_3
_geom_angle
_geom_angle_publ_flag
O1 S1 O2 . . . 120.39(18) no
O1 S1 N1 . . . 108.09(16) no
O1 S1 C7 . . . 107.08(16) no
O2 S1 N1 . . . 105.37(16) no
O2 S1 C7 . . . 106.18(15) no
N1 S1 C7 . . . 109.43(16) no
C10 O3 C13 . . . 119.2(3) no
S1 N1 C6 . . . 123.6(2) no
S1 N1 HN1 . . . 112(2) no
C6 N1 HN1 . . . 119(2) no
C2 C1 C6 . . . 111.4(3) no
C1 C2 C3 . . . 111.4(3) no
C2 C3 C4 . . . 110.5(3) no
C3 C4 C5 . . . 113.1(3) no
C4 C5 C6 . . . 110.7(3) no
N1 C6 C5 . . . 113.4(3) no
C1 C6 C5 . . . 110.5(3) no
N1 C6 C1 . . . 108.7(2) no
C8 C7 C12 . . . 117.7(3) no
S1 C7 C8 . . . 121.9(2) no
S1 C7 C12 . . . 120.4(3) no
C7 C8 C9 . . . 121.4(3) no
C8 C9 C10 . . . 119.6(3) no
O3 C10 C11 . . . 124.6(3) no
O3 C10 C9 . . . 115.0(3) no
C9 C10 C11 . . . 120.3(4) no
C10 C11 C12 . . . 119.8(3) no
C7 C12 C11 . . . 121.1(3) no
C2 C1 H1A . . . 109.00 no
C2 C1 H1B . . . 109.00 no
C6 C1 H1A . . . 109.00 no
C6 C1 H1B . . . 109.00 no
H1A C1 H1B . . . 108.00 no
C1 C2 H2A . . . 109.00 no
C1 C2 H2B . . . 109.00 no
C3 C2 H2A . . . 109.00 no
C3 C2 H2B . . . 109.00 no
H2A C2 H2B . . . 108.00 no
C2 C3 H3A . . . 110.00 no
C2 C3 H3B . . . 110.00 no
C4 C3 H3A . . . 110.00 no
C4 C3 H3B . . . 110.00 no
H3A C3 H3B . . . 108.00 no
C3 C4 H4A . . . 109.00 no
C3 C4 H4B . . . 109.00 no
C5 C4 H4A . . . 109.00 no
C5 C4 H4B . . . 109.00 no
H4A C4 H4B . . . 108.00 no
C4 C5 H5A . . . 109.00 no
C4 C5 H5B . . . 110.00 no
C6 C5 H5A . . . 109.00 no
C6 C5 H5B . . . 109.00 no
H5A C5 H5B . . . 108.00 no
N1 C6 H6 . . . 108.00 no
C1 C6 H6 . . . 108.00 no
C5 C6 H6 . . . 108.00 no
C7 C8 H8 . . . 119.00 no
C9 C8 H8 . . . 119.00 no
C8 C9 H9 . . . 120.00 no
C10 C9 H9 . . . 120.00 no
C10 C11 H11 . . . 120.00 no
C12 C11 H11 . . . 120.00 no
C7 C12 H12 . . . 119.00 no
C11 C12 H12 . . . 120.00 no
O3 C13 H13A . . . 109.00 no
O3 C13 H13B . . . 109.00 no
O3 C13 H13C . . . 109.00 no
H13A C13 H13B . . . 110.00 no
H13A C13 H13C . . . 110.00 no
H13B C13 H13C . . . 110.00 no

loop_
_geom_bond_atom_site_label_1
_geom_bond_atom_site_label_2
_geom_bond_site_symmetry_1
_geom_bond_site_symmetry_2
_geom_bond_distance
_geom_bond_publ_flag
S1 O1 . . 1.424(3) no
S1 O2 . . 1.436(3) no
S1 N1 . . 1.586(3) no
S1 C7 . . 1.747(4) no
O3 C10 . . 1.363(5) no
O3 C13 . . 1.421(6) no
N1 C6 . . 1.471(4) no
N1 HN1 . . 0.85(3) no
C1 C2 . . 1.514(6) no
C1 C6 . . 1.502(5) no
C2 C3 . . 1.510(6) no
C3 C4 . . 1.496(6) no
C4 C5 . . 1.529(5) no
C5 C6 . . 1.499(5) no
C7 C12 . . 1.390(4) no
C7 C8 . . 1.386(4) no
C8 C9 . . 1.369(6) no
C9 C10 . . 1.378(5) no
C10 C11 . . 1.368(5) no
C11 C12 . . 1.373(5) no
C1 H1A . . 0.9700 no
C1 H1B . . 0.9700 no
C2 H2A . . 0.9700 no
C2 H2B . . 0.9700 no
C3 H3A . . 0.9700 no
C3 H3B . . 0.9700 no
C4 H4A . . 0.9700 no
C4 H4B . . 0.9700 no
C5 H5A . . 0.9700 no
C5 H5B . . 0.9700 no
C6 H6 . . 0.9800 no
C8 H8 . . 0.9300 no
C9 H9 . . 0.9300 no
C11 H11 . . 0.9300 no
C12 H12 . . 0.9300 no
C13 H13A . . 0.9600 no
C13 H13B . . 0.9600 no
C13 H13C . . 0.9600 no

loop_
_geom_hbond_atom_site_label_D
_geom_hbond_atom_site_label_H
_geom_hbond_atom_site_label_A
_geom_hbond_site_symmetry_A
_geom_hbond_distance_DH
_geom_hbond_distance_HA
_geom_hbond_distance_DA
_geom_hbond_angle_DHA
_geom_hbond_publ_flag
N1 HN1 O2 3_554 0.85(3) 2.09(3) 2.913(4) 161(3) yes

loop_
_geom_torsion_atom_site_label_1
_geom_torsion_atom_site_label_2
_geom_torsion_atom_site_label_3
_geom_torsion_atom_site_label_4
_geom_torsion_site_symmetry_1
_geom_torsion_site_symmetry_2
_geom_torsion_site_symmetry_3
_geom_torsion_site_symmetry_4
_geom_torsion
_geom_torsion_publ_flag
O1 S1 N1 C6 . . . . -36.4(3) no
O2 S1 N1 C6 . . . . -166.3(3) no
C7 S1 N1 C6 . . . . 79.9(3) no
N1 S1 C7 C12 . . . . 65.7(3) no
O2 S1 C7 C8 . . . . 132.0(3) no
N1 S1 C7 C8 . . . . -114.7(3) no
O1 S1 C7 C8 . . . . 2.2(3) no
O2 S1 C7 C12 . . . . -47.6(3) no
O1 S1 C7 C12 . . . . -177.4(3) no
C13 O3 C10 C11 . . . . -5.6(6) no
C13 O3 C10 C9 . . . . 175.5(4) no
S1 N1 C6 C1 . . . . 144.0(3) no
S1 N1 C6 C5 . . . . -92.7(3) no
C2 C1 C6 N1 . . . . -177.5(3) no
C6 C1 C2 C3 . . . . -57.0(4) no
C2 C1 C6 C5 . . . . 57.5(4) no
C1 C2 C3 C4 . . . . 54.1(4) no
C2 C3 C4 C5 . . . . -53.2(5) no
C3 C4 C5 C6 . . . . 54.4(5) no
C4 C5 C6 N1 . . . . -177.6(3) no
C4 C5 C6 C1 . . . . -55.4(4) no
S1 C7 C12 C11 . . . . -178.7(3) no
C8 C7 C12 C11 . . . . 1.7(5) no
S1 C7 C8 C9 . . . . 179.5(3) no
C12 C7 C8 C9 . . . . -1.0(5) no
C7 C8 C9 C10 . . . . -0.4(5) no
C8 C9 C10 C11 . . . . 1.1(6) no
C8 C9 C10 O3 . . . . -179.9(3) no
O3 C10 C11 C12 . . . . -179.2(4) no
C9 C10 C11 C12 . . . . -0.4(6) no
C10 C11 C12 C7 . . . . -1.1(6) no

loop_
_cod_related_entry_id
_cod_related_entry_database
_cod_related_entry_code
1 ChemSpider 670094
